data_8103430
loop_
_publ_author_name
'Grin', Yu.'
'Poettgen, R.'

_publ_section_title
;
 Die Kristallstrukturen von Eu5 Si3, Eu Zn Ga und Eu Au.54 Ge1.46
;
_journal_name_full 'Zeitschrift fuer Kristallographie, Supplement Issue'
_journal_page_first 137
_journal_page_last 137
_journal_volume 12
_journal_year 1997
_chemical_formula_sum 'Au0.54 Eu Ge1.46'
_chemical_name_systematic 'Eu (Au0.54 Ge1.46)'
_space_group_IT_number 191
_symmetry_space_group_name_Hall '-P 6 2'
_symmetry_space_group_name_H-M 'P 6/m m m'
_cell_angle_alpha 90
_cell_angle_beta 90
_cell_angle_gamma 120
_cell_formula_units_Z 1
_cell_length_a 4.3043
_cell_length_b 4.3043
_cell_length_c 4.4749
_cell_volume 71.799
_citation_journal_id_ASTM ZKSUP2
_cod_data_source_file gold_38.cif
_cod_data_source_block Au0.54Eu1Ge1.46
_cod_original_cell_volume 71.7991
_cod_original_formula_sum 'Au0.54 Eu1 Ge1.46'
_cod_database_code 8103430

loop_
_symmetry_equiv_pos_as_xyz
x,y,z
x-y,x,z
-y,x-y,z
-x,-y,z
-x+y,-x,z
y,-x+y,z
-y,-x,-z
x-y,-y,-z
x,x-y,-z
y,x,-z
-x+y,y,-z
-x,-x+y,-z
-x,-y,-z
-x+y,-x,-z
y,-x+y,-z
x,y,-z
x-y,x,-z
-y,x-y,-z
y,x,z
-x+y,y,z
-x,-x+y,z
-y,-x,z
x-y,-y,z
x,x-y,z

loop_
_atom_site_label
_atom_site_type_symbol
_atom_site_fract_x
_atom_site_fract_y
_atom_site_fract_z
_atom_site_occupancy
_atom_site_U_iso_or_equiv
Ge1 Ge 0.3333 0.6667 0.5 0.73 0.0
Eu1 Eu 0 0 0 1 0.0
Au1 Au 0.3333 0.6667 0.5 0.27 0.0
